data_7047487
loop_
_publ_author_name
'Chai, Jinkui'
'Tian, Rongqiang'
'Wu, Di'
'Wei, Donghui'
'Xu, Qun'
'Duan, Zheng'
'Mathey, Fran\,cois'

_publ_section_title
;
 The coordination chemistry of phosphinidene sulfides. Synthesis and
 catalytic properties of Pd<sub>4</sub> and Pt<sub>4</sub> clusters.
;
_journal_issue 38
_journal_name_full 'Dalton transactions (Cambridge, England : 2003)'
_journal_page_first 13342
_journal_page_last 13344
_journal_paper_doi 10.1039/c8dt02648c
_journal_volume 47
_journal_year 2018
_chemical_formula_sum 'C72 H60 P6 Pt4 S3'
_chemical_formula_weight 1987.56
_space_group_crystal_system triclinic
_space_group_IT_number 2
_space_group_name_Hall '-P 1'
_space_group_name_H-M_alt 'P -1'
_symmetry_space_group_name_Hall '-P 1'
_symmetry_space_group_name_H-M 'P -1'
_atom_sites_solution_hydrogens geom
_audit_creation_method SHELXL-2013
_audit_update_record
;
2018-08-16 deposited with the CCDC.
2018-09-10 downloaded from the CCDC.
;
_cell_angle_alpha 67.5107(19)
_cell_angle_beta 79.6002(17)
_cell_angle_gamma 78.1335(17)
_cell_formula_units_Z 2
_cell_length_a 15.0406(3)
_cell_length_b 15.4322(3)
_cell_length_c 18.0802(4)
_cell_measurement_reflns_used 14672
_cell_measurement_temperature 293(2)
_cell_measurement_theta_max 70.506
_cell_measurement_theta_min 3.974
_cell_volume 3770.42(14)
_computing_structure_refinement 'SHELXL-2013 (Sheldrick, 2013)'
_diffrn_ambient_temperature 293(2)
_diffrn_measured_fraction_theta_full 0.986
_diffrn_measured_fraction_theta_max 0.999
_diffrn_measurement_device_type 'Xcalibur, Eos, Gemini'
_diffrn_radiation_type CuK\a
_diffrn_radiation_wavelength 1.54184
_diffrn_reflns_av_R_equivalents 0.0280
_diffrn_reflns_av_unetI/netI 0.0328
_diffrn_reflns_Laue_measured_fraction_full 0.986
_diffrn_reflns_Laue_measured_fraction_max 0.999
_diffrn_reflns_limit_h_max 17
_diffrn_reflns_limit_h_min -17
_diffrn_reflns_limit_k_max 18
_diffrn_reflns_limit_k_min -11
_diffrn_reflns_limit_l_max 21
_diffrn_reflns_limit_l_min -20
_diffrn_reflns_number 30681
_diffrn_reflns_point_group_measured_fraction_full 0.986
_diffrn_reflns_point_group_measured_fraction_max 0.999
_diffrn_reflns_theta_full 67.684
_diffrn_reflns_theta_max 67.080
_diffrn_reflns_theta_min 3.796
_exptl_absorpt_coefficient_mu 15.823
_exptl_absorpt_correction_T_max 0.486
_exptl_absorpt_correction_T_min 0.187
_exptl_absorpt_correction_type gaussian
_exptl_crystal_colour yellow
_exptl_crystal_density_diffrn 1.751
_exptl_crystal_description prism
_exptl_crystal_F_000 1884
_exptl_crystal_size_max 0.212
_exptl_crystal_size_mid 0.082
_exptl_crystal_size_min 0.073
_refine_diff_density_max 2.582
_refine_diff_density_min -1.052
_refine_diff_density_rms 0.118
_refine_ls_extinction_method none
_refine_ls_goodness_of_fit_ref 1.040
_refine_ls_hydrogen_treatment constr
_refine_ls_matrix_type full
_refine_ls_number_parameters 766
_refine_ls_number_reflns 13463
_refine_ls_number_restraints 26
_refine_ls_restrained_S_all 1.043
_refine_ls_R_factor_all 0.0420
_refine_ls_R_factor_gt 0.0353
_refine_ls_shift/su_max 0.001
_refine_ls_shift/su_mean 0.000
_refine_ls_structure_factor_coef Fsqd
_refine_ls_weighting_details
;
 w=1/[\s^2^(Fo^2^)+(0.0537P)^2^+4.6482P]
 where P=(Fo^2^+2Fc^2^)/3
;
_refine_ls_weighting_scheme calc
_refine_ls_wR_factor_gt 0.0920
_refine_ls_wR_factor_ref 0.0961
_reflns_Friedel_coverage 0.000
_reflns_number_gt 11588
_reflns_number_total 13463
_reflns_threshold_expression 'I > 2\s(I)'
_cod_data_source_file c8dt02648c3.cif
_cod_data_source_block 1
_cod_depositor_comments 'Adding full bibliography for 7047486--7047489.cif.'
_cod_database_code 7047487
_shelx_space_group_comment
;
The symmetry employed for this shelxl refinement is uniquely defined
by the following loop, which should always be used as a source of
symmetry information in preference to the above space-group names.
They are only intended as comments.
;
_shelx_estimated_absorpt_t_min 0.134
_shelx_estimated_absorpt_t_max 0.391
_shelxl_version_number 2013-2

loop_
_space_group_symop_operation_xyz
'x, y, z'
'-x, -y, -z'

loop_
_atom_site_label
_atom_site_type_symbol
_atom_site_fract_x
_atom_site_fract_y
_atom_site_fract_z
_atom_site_U_iso_or_equiv
_atom_site_adp_type
_atom_site_occupancy
_atom_site_site_symmetry_order
_atom_site_calc_flag
_atom_site_refinement_flags_posn
_atom_site_refinement_flags_adp
C1 C 0.3788(4) 0.4840(5) 0.4311(4) 0.0499(14) Uani 1 1 d . .
C2 C 0.3584(5) 0.4007(5) 0.4936(4) 0.0581(16) Uani 1 1 d . .
H2 H 0.3490 0.3501 0.4814 0.070 Uiso 1 1 calc R U
C3 C 0.3519(5) 0.3922(7) 0.5726(5) 0.071(2) Uani 1 1 d . .
H3 H 0.3383 0.3364 0.6138 0.085 Uiso 1 1 calc R U
C4 C 0.3656(6) 0.4671(7) 0.5903(5) 0.073(2) Uani 1 1 d . .
H4 H 0.3617 0.4612 0.6439 0.088 Uiso 1 1 calc R U
C5 C 0.3847(6) 0.5489(8) 0.5318(6) 0.079(3) Uani 1 1 d . .
H5 H 0.3935 0.5988 0.5452 0.095 Uiso 1 1 calc R U
C6 C 0.3915(5) 0.5589(6) 0.4505(5) 0.0612(18) Uani 1 1 d . .
H6 H 0.4044 0.6154 0.4100 0.073 Uiso 1 1 calc R U
C7 C 0.6409(6) 0.2253(5) 0.3647(5) 0.0644(19) Uani 1 1 d . .
C8 C 0.7290(7) 0.1839(7) 0.3516(7) 0.091(3) Uani 1 1 d . .
H8 H 0.7548 0.1907 0.2993 0.109 Uiso 1 1 calc R U
C9 C 0.7817(9) 0.1306(9) 0.4169(10) 0.119(4) Uani 1 1 d . .
H9 H 0.8420 0.1039 0.4080 0.143 Uiso 1 1 calc R U
C10 C 0.7404(10) 0.1199(9) 0.4936(8) 0.120(5) Uani 1 1 d . .
H10 H 0.7728 0.0829 0.5372 0.144 Uiso 1 1 calc R U
C11 C 0.6547(10) 0.1612(9) 0.5070(7) 0.113(4) Uani 1 1 d . .
H11 H 0.6289 0.1542 0.5594 0.135 Uiso 1 1 calc R U
C12 C 0.6042(7) 0.2147(7) 0.4426(6) 0.083(3) Uani 1 1 d . .
H12 H 0.5449 0.2436 0.4524 0.100 Uiso 1 1 calc R U
C13 C 0.3019(5) 0.1781(5) 0.4304(4) 0.0584(17) Uani 1 1 d . .
C14 C 0.3697(7) 0.1010(7) 0.4614(6) 0.084(3) Uani 1 1 d . .
H14 H 0.4199 0.0872 0.4270 0.101 Uiso 1 1 calc R U
C15 C 0.3629(9) 0.0459(8) 0.5412(7) 0.104(3) Uani 1 1 d . .
H15 H 0.4083 -0.0051 0.5610 0.124 Uiso 1 1 calc R U
C16 C 0.2902(10) 0.0652(9) 0.5919(7) 0.107(4) Uani 1 1 d . .
H16 H 0.2856 0.0270 0.6462 0.128 Uiso 1 1 calc R U
C17 C 0.2242(10) 0.1400(9) 0.5638(6) 0.112(4) Uani 1 1 d . .
H17 H 0.1747 0.1529 0.5990 0.134 Uiso 1 1 calc R U
C18 C 0.2301(8) 0.1975(7) 0.4828(6) 0.098(3) Uani 1 1 d . .
H18 H 0.1850 0.2493 0.4642 0.117 Uiso 1 1 calc R U
C19 C 0.6979(5) 0.6306(5) 0.1719(4) 0.0544(15) Uani 1 1 d . .
C20 C 0.6327(6) 0.7077(5) 0.1391(5) 0.0656(19) Uani 1 1 d . .
H20 H 0.5843 0.6991 0.1184 0.079 Uiso 1 1 calc R U
C21 C 0.6381(7) 0.7952(6) 0.1365(6) 0.080(2) Uani 1 1 d . .
H21 H 0.5941 0.8460 0.1133 0.096 Uiso 1 1 calc R U
C22 C 0.7071(8) 0.8095(7) 0.1676(7) 0.095(3) Uani 1 1 d . .
H22 H 0.7105 0.8702 0.1647 0.114 Uiso 1 1 calc R U
C23 C 0.7717(9) 0.7353(8) 0.2031(8) 0.104(4) Uani 1 1 d . .
H23 H 0.8184 0.7448 0.2253 0.125 Uiso 1 1 calc R U
C24 C 0.7663(6) 0.6446(6) 0.2053(6) 0.078(2) Uani 1 1 d . .
H24 H 0.8095 0.5935 0.2297 0.093 Uiso 1 1 calc R U
C25 C 0.7914(5) 0.4405(5) 0.2043(5) 0.0615(18) Uani 1 1 d . .
C26 C 0.8026(7) 0.3945(8) 0.2849(7) 0.092(3) Uani 1 1 d . .
H26 H 0.7536 0.3973 0.3239 0.110 Uiso 1 1 calc R U
C27 C 0.8863(9) 0.3444(9) 0.3079(9) 0.116(4) Uani 1 1 d . .
H27 H 0.8933 0.3153 0.3625 0.139 Uiso 1 1 calc R U
C28 C 0.9594(7) 0.3365(9) 0.2524(10) 0.107(4) Uani 1 1 d . .
H28 H 1.0149 0.3004 0.2685 0.129 Uiso 1 1 calc R U
C29 C 0.9491(8) 0.3811(12) 0.1755(11) 0.138(6) Uani 1 1 d . .
H29 H 0.9991 0.3772 0.1377 0.166 Uiso 1 1 calc R U
C30 C 0.8664(6) 0.4343(9) 0.1482(8) 0.103(4) Uani 1 1 d . .
H30 H 0.8617 0.4651 0.0933 0.124 Uiso 1 1 calc R U
C31 C 0.6803(5) 0.5335(5) 0.0712(4) 0.0519(15) Uani 1 1 d . .
C32 C 0.7312(6) 0.5944(5) 0.0088(5) 0.0655(19) Uani 1 1 d . .
H32 H 0.7686 0.6274 0.0207 0.079 Uiso 1 1 calc R U
C33 C 0.7279(7) 0.6074(6) -0.0705(5) 0.075(2) Uani 1 1 d . .
H33 H 0.7644 0.6470 -0.1113 0.090 Uiso 1 1 calc R U
C34 C 0.6705(7) 0.5617(6) -0.0894(5) 0.075(2) Uani 1 1 d . .
H34 H 0.6666 0.5722 -0.1429 0.090 Uiso 1 1 calc R U
C35 C 0.6198(6) 0.5016(6) -0.0298(5) 0.071(2) Uani 1 1 d . .
H35 H 0.5821 0.4702 -0.0430 0.085 Uiso 1 1 calc R U
C36 C 0.6233(5) 0.4860(5) 0.0514(4) 0.0594(17) Uani 1 1 d . .
H36 H 0.5881 0.4445 0.0918 0.071 Uiso 1 1 calc R U
C37 C 0.4967(5) 0.1422(5) 0.0899(4) 0.0549(16) Uani 1 1 d . .
C38 C 0.5099(5) 0.2347(6) 0.0401(4) 0.0611(17) Uani 1 1 d . .
H38 H 0.4805 0.2854 0.0554 0.073 Uiso 1 1 calc R U
C39 C 0.5658(6) 0.2508(6) -0.0312(5) 0.072(2) Uani 1 1 d . .
H39 H 0.5732 0.3128 -0.0639 0.086 Uiso 1 1 calc R U
C40 C 0.6105(7) 0.1786(8) -0.0550(6) 0.087(3) Uani 1 1 d . .
H40 H 0.6487 0.1909 -0.1033 0.104 Uiso 1 1 calc R U
C41 C 0.5990(9) 0.0870(9) -0.0071(7) 0.112(4) Uani 1 1 d . .
H41 H 0.6285 0.0371 -0.0235 0.135 Uiso 1 1 calc R U
C42 C 0.5435(7) 0.0688(6) 0.0655(6) 0.082(3) Uani 1 1 d . .
H42 H 0.5377 0.0064 0.0984 0.099 Uiso 1 1 calc R U
C43 C 0.4481(5) -0.0063(5) 0.2394(4) 0.0532(15) Uani 1 1 d . .
C44 C 0.5170(6) -0.0385(6) 0.2898(6) 0.075(2) Uani 1 1 d . .
H44 H 0.5465 0.0035 0.2986 0.090 Uiso 1 1 calc R U
C45 C 0.5402(7) -0.1378(6) 0.3271(7) 0.092(3) Uani 1 1 d . .
H45 H 0.5864 -0.1620 0.3608 0.110 Uiso 1 1 calc R U
C46 C 0.4956(7) -0.1987(6) 0.3143(6) 0.082(3) Uani 1 1 d . .
H46 H 0.5122 -0.2638 0.3391 0.099 Uiso 1 1 calc R U
C47 C 0.4280(6) -0.1655(5) 0.2664(6) 0.074(2) Uani 1 1 d . .
H47 H 0.3973 -0.2077 0.2590 0.089 Uiso 1 1 calc R U
C48 C 0.4042(6) -0.0688(5) 0.2280(5) 0.0641(19) Uani 1 1 d . .
H48 H 0.3580 -0.0462 0.1944 0.077 Uiso 1 1 calc R U
C49 C 0.3076(5) 0.1374(5) 0.1579(5) 0.0562(16) Uani 1 1 d . .
C50 C 0.2918(7) 0.1512(6) 0.0820(5) 0.074(2) Uani 1 1 d . .
H50 H 0.3406 0.1549 0.0417 0.088 Uiso 1 1 calc R U
C51 C 0.2044(8) 0.1596(8) 0.0641(8) 0.101(3) Uani 1 1 d . .
H51 H 0.1944 0.1711 0.0117 0.122 Uiso 1 1 calc R U
C52 C 0.1333(8) 0.1513(9) 0.1226(9) 0.107(4) Uani 1 1 d . .
H52 H 0.0744 0.1560 0.1107 0.128 Uiso 1 1 calc R U
C53 C 0.1483(7) 0.1358(7) 0.2003(8) 0.095(3) Uani 1 1 d . .
H53 H 0.0993 0.1303 0.2405 0.114 Uiso 1 1 calc R U
C54 C 0.2355(6) 0.1284(6) 0.2186(6) 0.076(2) Uani 1 1 d . .
H54 H 0.2456 0.1175 0.2709 0.092 Uiso 1 1 calc R U
C55 C 0.0379(5) 0.5551(5) 0.3422(4) 0.0553(16) Uani 1 1 d . .
C56 C 0.0226(6) 0.4646(6) 0.3911(6) 0.076(2) Uani 1 1 d . .
H56 H 0.0668 0.4133 0.3894 0.092 Uiso 1 1 calc R U
C57 C -0.0575(6) 0.4487(8) 0.4429(7) 0.091(3) Uani 1 1 d . .
H57 H -0.0669 0.3871 0.4751 0.109 Uiso 1 1 calc R U
C58 C -0.1218(6) 0.5229(8) 0.4464(6) 0.088(3) Uani 1 1 d . .
H58 H -0.1758 0.5124 0.4805 0.105 Uiso 1 1 calc R U
C59 C -0.1072(7) 0.6121(9) 0.4001(8) 0.113(4) Uani 1 1 d . .
H59 H -0.1514 0.6630 0.4029 0.136 Uiso 1 1 calc R U
C60 C -0.0276(6) 0.6288(7) 0.3486(7) 0.094(3) Uani 1 1 d . .
H60 H -0.0184 0.6909 0.3180 0.113 Uiso 1 1 calc R U
C61 C 0.1170(6) 0.6090(6) 0.1748(5) 0.068(2) Uani 1 1 d . .
C62 C 0.0307(9) 0.6171(10) 0.1569(7) 0.119(4) Uani 1 1 d D .
H62 H -0.0167 0.6047 0.1985 0.142 Uiso 1 1 calc R U
C63 C 0.0115(11) 0.6434(12) 0.0774(8) 0.146(5) Uani 1 1 d D U
H63 H -0.0470 0.6471 0.0652 0.176 Uiso 1 1 calc R U
C64 C 0.0836(11) 0.6634(11) 0.0189(9) 0.133(5) Uani 1 1 d D U
H64 H 0.0737 0.6785 -0.0342 0.160 Uiso 1 1 calc R U
C65 C 0.1694(10) 0.6622(10) 0.0343(8) 0.125(4) Uani 1 1 d . U
H65 H 0.2156 0.6812 -0.0076 0.150 Uiso 1 1 calc R U
C66 C 0.1860(8) 0.6324(8) 0.1133(6) 0.102(3) Uani 1 1 d . U
H66 H 0.2448 0.6280 0.1251 0.123 Uiso 1 1 calc R U
C67 C 0.1661(5) 0.6838(5) 0.2821(5) 0.0649(19) Uani 1 1 d . .
C68 C 0.1482(8) 0.7714(7) 0.2232(7) 0.095(3) Uani 1 1 d . .
H68 H 0.1290 0.7765 0.1754 0.114 Uiso 1 1 calc R U
C69 C 0.1588(9) 0.8521(7) 0.2348(9) 0.116(4) Uani 1 1 d . .
H69 H 0.1462 0.9114 0.1950 0.140 Uiso 1 1 calc R U
C70 C 0.1879(9) 0.8449(9) 0.3049(10) 0.120(5) Uani 1 1 d . .
H70 H 0.1957 0.8994 0.3120 0.144 Uiso 1 1 calc R U
C71 C 0.2057(8) 0.7581(8) 0.3647(8) 0.099(3) Uani 1 1 d . .
H71 H 0.2245 0.7535 0.4126 0.119 Uiso 1 1 calc R U
C72 C 0.1954(6) 0.6789(7) 0.3529(6) 0.076(2) Uani 1 1 d . .
H72 H 0.2081 0.6199 0.3931 0.091 Uiso 1 1 calc R U
P1 P 0.37999(11) 0.49144(11) 0.32793(9) 0.0438(3) Uani 1 1 d . .
P2 P 0.57731(11) 0.30135(12) 0.28070(11) 0.0483(4) Uani 1 1 d . .
P3 P 0.31960(11) 0.25502(11) 0.32462(10) 0.0480(3) Uani 1 1 d . .
P4 P 0.68300(11) 0.51399(12) 0.17608(10) 0.0470(3) Uani 1 1 d . .
P5 P 0.42379(12) 0.12248(11) 0.18539(10) 0.0491(4) Uani 1 1 d . .
P6 P 0.14541(12) 0.57285(12) 0.27702(11) 0.0517(4) Uani 1 1 d . .
Pt1 Pt 0.42629(2) 0.34805(2) 0.31219(2) 0.04261(7) Uani 1 1 d . .
Pt2 Pt 0.55847(2) 0.45787(2) 0.25198(2) 0.04427(7) Uani 1 1 d . .
Pt3 Pt 0.44454(2) 0.21231(2) 0.25084(2) 0.04737(8) Uani 1 1 d . .
Pt4 Pt 0.25742(2) 0.44944(2) 0.30532(2) 0.04555(7) Uani 1 1 d . .
S1 S 0.45206(12) 0.59631(11) 0.25284(10) 0.0533(4) Uani 1 1 d . .
S2 S 0.59880(12) 0.23413(14) 0.19990(12) 0.0604(4) Uani 1 1 d . .
S3 S 0.19587(11) 0.32696(13) 0.28914(12) 0.0566(4) Uani 1 1 d . .

loop_
_atom_site_aniso_label
_atom_site_aniso_U_11
_atom_site_aniso_U_22
_atom_site_aniso_U_33
_atom_site_aniso_U_23
_atom_site_aniso_U_13
_atom_site_aniso_U_12
C1 0.048(3) 0.055(4) 0.057(4) -0.034(3) -0.011(3) 0.001(3)
C2 0.056(4) 0.054(4) 0.063(4) -0.025(3) -0.005(3) -0.001(3)
C3 0.062(4) 0.084(6) 0.061(4) -0.024(4) -0.006(4) -0.003(4)
C4 0.073(5) 0.104(7) 0.055(4) -0.047(5) -0.009(4) -0.005(5)
C5 0.072(5) 0.106(7) 0.093(6) -0.075(6) -0.013(5) -0.006(5)
C6 0.066(4) 0.063(4) 0.071(4) -0.040(4) -0.010(3) -0.011(3)
C7 0.071(5) 0.052(4) 0.079(5) -0.031(4) -0.024(4) 0.001(3)
C8 0.076(6) 0.080(6) 0.112(8) -0.036(6) -0.033(5) 0.022(5)
C9 0.092(8) 0.112(9) 0.166(13) -0.061(9) -0.066(9) 0.025(7)
C10 0.140(11) 0.112(9) 0.121(10) -0.053(8) -0.084(9) 0.036(8)
C11 0.148(11) 0.116(9) 0.088(7) -0.053(7) -0.053(7) 0.017(8)
C12 0.089(6) 0.084(6) 0.085(6) -0.044(5) -0.030(5) 0.011(5)
C13 0.076(5) 0.044(4) 0.059(4) -0.017(3) -0.006(3) -0.019(3)
C14 0.087(6) 0.077(6) 0.089(6) -0.030(5) -0.022(5) -0.003(5)
C15 0.126(10) 0.092(8) 0.078(7) -0.007(6) -0.027(6) -0.018(7)
C16 0.158(12) 0.100(8) 0.071(6) -0.022(6) -0.011(7) -0.057(8)
C17 0.145(11) 0.101(8) 0.069(6) -0.020(6) 0.014(6) -0.017(8)
C18 0.117(8) 0.080(6) 0.071(6) -0.014(5) 0.016(5) -0.007(6)
C19 0.057(4) 0.055(4) 0.058(4) -0.030(3) -0.002(3) -0.011(3)
C20 0.072(5) 0.057(4) 0.071(5) -0.028(4) -0.014(4) -0.002(4)
C21 0.096(6) 0.051(4) 0.096(6) -0.031(4) -0.013(5) -0.005(4)
C22 0.118(8) 0.059(5) 0.126(9) -0.055(6) -0.013(7) -0.012(5)
C23 0.122(9) 0.084(7) 0.140(10) -0.061(7) -0.037(8) -0.029(7)
C24 0.077(5) 0.067(5) 0.105(7) -0.040(5) -0.026(5) -0.012(4)
C25 0.060(4) 0.050(4) 0.087(5) -0.034(4) -0.024(4) -0.004(3)
C26 0.069(5) 0.103(7) 0.102(7) -0.036(6) -0.029(5) 0.005(5)
C27 0.109(9) 0.103(9) 0.145(11) -0.040(8) -0.073(9) 0.008(7)
C28 0.061(6) 0.108(9) 0.163(12) -0.058(9) -0.045(7) 0.013(6)
C29 0.067(7) 0.169(14) 0.170(15) -0.078(12) -0.005(8) 0.030(8)
C30 0.059(5) 0.131(9) 0.120(9) -0.065(8) -0.005(5) 0.021(6)
C31 0.053(4) 0.050(4) 0.061(4) -0.031(3) -0.008(3) -0.002(3)
C32 0.078(5) 0.059(4) 0.066(4) -0.029(4) 0.003(4) -0.019(4)
C33 0.098(6) 0.060(5) 0.057(4) -0.017(4) 0.007(4) -0.013(4)
C34 0.097(6) 0.070(5) 0.056(4) -0.028(4) -0.009(4) 0.005(5)
C35 0.086(6) 0.078(5) 0.062(5) -0.039(4) -0.013(4) -0.009(4)
C36 0.064(4) 0.063(4) 0.057(4) -0.028(3) -0.007(3) -0.008(3)
C37 0.063(4) 0.054(4) 0.059(4) -0.031(3) -0.009(3) -0.009(3)
C38 0.073(5) 0.060(4) 0.056(4) -0.025(3) -0.014(3) -0.008(4)
C39 0.085(6) 0.070(5) 0.067(5) -0.025(4) -0.011(4) -0.026(4)
C40 0.094(7) 0.099(7) 0.071(5) -0.037(5) 0.006(5) -0.023(6)
C41 0.142(11) 0.093(8) 0.104(8) -0.062(7) 0.027(7) -0.006(7)
C42 0.109(7) 0.055(5) 0.082(6) -0.033(4) 0.004(5) -0.006(5)
C43 0.065(4) 0.038(3) 0.065(4) -0.027(3) -0.010(3) -0.006(3)
C44 0.089(6) 0.049(4) 0.092(6) -0.027(4) -0.028(5) -0.002(4)
C45 0.103(7) 0.056(5) 0.115(8) -0.024(5) -0.043(6) 0.006(5)
C46 0.096(7) 0.045(4) 0.103(7) -0.022(4) -0.021(5) -0.004(4)
C47 0.087(6) 0.043(4) 0.103(6) -0.037(4) -0.014(5) -0.006(4)
C48 0.077(5) 0.046(4) 0.078(5) -0.029(4) -0.014(4) -0.011(3)
C49 0.064(4) 0.040(3) 0.072(4) -0.026(3) -0.014(3) -0.007(3)
C50 0.087(6) 0.063(5) 0.078(5) -0.025(4) -0.029(4) -0.011(4)
C51 0.102(8) 0.098(8) 0.117(9) -0.035(7) -0.050(7) -0.016(6)
C52 0.073(6) 0.110(9) 0.160(12) -0.064(8) -0.044(7) -0.004(6)
C53 0.065(5) 0.085(7) 0.149(10) -0.058(7) -0.011(6) -0.010(5)
C54 0.075(5) 0.068(5) 0.099(6) -0.046(5) -0.009(5) -0.006(4)
C55 0.048(3) 0.068(4) 0.055(4) -0.033(3) -0.005(3) -0.002(3)
C56 0.069(5) 0.069(5) 0.090(6) -0.036(5) 0.004(4) -0.006(4)
C57 0.068(5) 0.096(7) 0.103(7) -0.030(6) 0.008(5) -0.024(5)
C58 0.054(5) 0.111(8) 0.085(6) -0.032(6) 0.001(4) 0.002(5)
C59 0.069(6) 0.103(8) 0.146(11) -0.046(8) 0.016(6) 0.013(6)
C60 0.067(5) 0.073(6) 0.118(8) -0.025(6) 0.006(5) 0.012(4)
C61 0.077(5) 0.063(5) 0.065(5) -0.029(4) -0.012(4) 0.006(4)
C62 0.113(9) 0.163(12) 0.089(7) -0.032(8) -0.042(7) -0.040(9)
C63 0.142(9) 0.168(10) 0.136(9) -0.043(7) -0.047(7) -0.033(7)
C64 0.152(9) 0.154(9) 0.103(7) -0.058(7) -0.027(7) -0.008(7)
C65 0.134(8) 0.123(8) 0.092(6) -0.036(6) 0.000(6) 0.021(6)
C66 0.101(6) 0.113(7) 0.072(5) -0.030(5) -0.009(5) 0.021(5)
C67 0.055(4) 0.053(4) 0.088(5) -0.033(4) -0.004(4) 0.003(3)
C68 0.122(9) 0.061(5) 0.108(8) -0.037(5) -0.021(7) -0.006(5)
C69 0.135(11) 0.049(5) 0.160(12) -0.033(6) -0.021(9) -0.008(6)
C70 0.112(9) 0.085(8) 0.192(15) -0.081(9) -0.021(9) -0.014(7)
C71 0.097(7) 0.090(7) 0.143(10) -0.076(7) -0.015(7) -0.014(6)
C72 0.072(5) 0.072(5) 0.104(7) -0.057(5) -0.013(5) -0.002(4)
P1 0.0497(8) 0.0377(7) 0.0502(8) -0.0242(6) -0.0058(6) -0.0032(6)
P2 0.0473(8) 0.0446(8) 0.0618(9) -0.0297(7) -0.0092(7) -0.0025(7)
P3 0.0493(8) 0.0425(8) 0.0597(9) -0.0264(7) -0.0052(7) -0.0077(7)
P4 0.0452(8) 0.0493(9) 0.0547(9) -0.0271(7) -0.0078(7) -0.0062(7)
P5 0.0598(9) 0.0378(8) 0.0581(9) -0.0263(7) -0.0098(7) -0.0049(7)
P6 0.0479(8) 0.0491(9) 0.0611(10) -0.0255(8) -0.0080(7) -0.0006(7)
Pt1 0.04670(14) 0.03717(13) 0.05077(14) -0.02418(10) -0.00598(10) -0.00405(10)
Pt2 0.04777(14) 0.04262(14) 0.04943(14) -0.02332(11) -0.00707(10) -0.00717(10)
Pt3 0.05432(15) 0.03922(14) 0.05731(16) -0.02792(12) -0.00772(12) -0.00375(11)
Pt4 0.04435(14) 0.04487(15) 0.05326(15) -0.02545(11) -0.00640(11) -0.00304(10)
S1 0.0623(9) 0.0385(8) 0.0615(9) -0.0221(7) -0.0020(7) -0.0092(7)
S2 0.0560(9) 0.0646(11) 0.0775(11) -0.0480(9) -0.0040(8) -0.0040(8)
S3 0.0470(8) 0.0569(9) 0.0765(11) -0.0351(8) -0.0097(7) -0.0064(7)

loop_
_atom_type_symbol
_atom_type_description
_atom_type_scat_dispersion_real
_atom_type_scat_dispersion_imag
_atom_type_scat_source
C C 0.0181 0.0091 'International Tables Vol C Tables 4.2.6.8 and 6.1.1.4'
H H 0.0000 0.0000 'International Tables Vol C Tables 4.2.6.8 and 6.1.1.4'
P P 0.2955 0.4335 'International Tables Vol C Tables 4.2.6.8 and 6.1.1.4'
Pt Pt -4.5932 6.9264 'International Tables Vol C Tables 4.2.6.8 and 6.1.1.4'
S S 0.3331 0.5567 'International Tables Vol C Tables 4.2.6.8 and 6.1.1.4'

loop_
_geom_angle_atom_site_label_1
_geom_angle_atom_site_label_2
_geom_angle_atom_site_label_3
_geom_angle
C6 C1 C2 118.7(7)
C6 C1 P1 123.2(6)
C2 C1 P1 118.0(5)
C3 C2 C1 121.0(7)
C3 C2 H2 119.5
C1 C2 H2 119.5
C2 C3 C4 119.3(8)
C2 C3 H3 120.4
C4 C3 H3 120.4
C5 C4 C3 121.4(7)
C5 C4 H4 119.3
C3 C4 H4 119.3
C4 C5 C6 120.1(8)
C4 C5 H5 119.9
C6 C5 H5 119.9
C1 C6 C5 119.5(8)
C1 C6 H6 120.2
C5 C6 H6 120.2
C8 C7 C12 118.6(8)
C8 C7 P2 120.7(7)
C12 C7 P2 120.5(6)
C7 C8 C9 120.9(11)
C7 C8 H8 119.5
C9 C8 H8 119.5
C10 C9 C8 117.8(11)
C10 C9 H9 121.1
C8 C9 H9 121.1
C11 C10 C9 121.7(10)
C11 C10 H10 119.2
C9 C10 H10 119.2
C10 C11 C12 120.0(12)
C10 C11 H11 120.0
C12 C11 H11 120.0
C7 C12 C11 120.8(10)
C7 C12 H12 119.6
C11 C12 H12 119.6
C18 C13 C14 118.1(8)
C18 C13 P3 123.0(7)
C14 C13 P3 118.6(7)
C15 C14 C13 120.7(10)
C15 C14 H14 119.6
C13 C14 H14 119.6
C16 C15 C14 120.2(12)
C16 C15 H15 119.9
C14 C15 H15 119.9
C17 C16 C15 120.2(11)
C17 C16 H16 119.9
C15 C16 H16 119.9
C16 C17 C18 120.5(12)
C16 C17 H17 119.7
C18 C17 H17 119.7
C13 C18 C17 120.1(11)
C13 C18 H18 119.9
C17 C18 H18 119.9
C24 C19 C20 118.1(7)
C24 C19 P4 123.4(6)
C20 C19 P4 118.3(6)
C21 C20 C19 121.3(8)
C21 C20 H20 119.3
C19 C20 H20 119.3
C20 C21 C22 120.6(9)
C20 C21 H21 119.7
C22 C21 H21 119.7
C21 C22 C23 120.5(8)
C21 C22 H22 119.8
C23 C22 H22 119.8
C22 C23 C24 118.9(9)
C22 C23 H23 120.6
C24 C23 H23 120.6
C19 C24 C23 120.6(9)
C19 C24 H24 119.7
C23 C24 H24 119.7
C26 C25 C30 118.0(9)
C26 C25 P4 119.2(7)
C30 C25 P4 122.6(7)
C27 C26 C25 120.2(11)
C27 C26 H26 119.9
C25 C26 H26 119.9
C28 C27 C26 121.6(12)
C28 C27 H27 119.2
C26 C27 H27 119.2
C29 C28 C27 118.3(11)
C29 C28 H28 120.9
C27 C28 H28 120.9
C28 C29 C30 123.0(13)
C28 C29 H29 118.5
C30 C29 H29 118.5
C25 C30 C29 118.9(12)
C25 C30 H30 120.6
C29 C30 H30 120.6
C32 C31 C36 118.0(7)
C32 C31 P4 123.0(5)
C36 C31 P4 119.0(5)
C33 C32 C31 121.6(8)
C33 C32 H32 119.2
C31 C32 H32 119.2
C34 C33 C32 120.0(8)
C34 C33 H33 120.0
C32 C33 H33 120.0
C35 C34 C33 119.9(8)
C35 C34 H34 120.0
C33 C34 H34 120.0
C34 C35 C36 121.1(8)
C34 C35 H35 119.5
C36 C35 H35 119.5
C35 C36 C31 119.4(7)
C35 C36 H36 120.3
C31 C36 H36 120.3
C42 C37 C38 117.8(7)
C42 C37 P5 122.8(6)
C38 C37 P5 119.4(5)
C39 C38 C37 120.3(7)
C39 C38 H38 119.9
C37 C38 H38 119.9
C40 C39 C38 121.5(8)
C40 C39 H39 119.2
C38 C39 H39 119.2
C39 C40 C41 119.3(9)
C39 C40 H40 120.4
C41 C40 H40 120.4
C40 C41 C42 120.2(9)
C40 C41 H41 119.9
C42 C41 H41 119.9
C37 C42 C41 120.8(9)
C37 C42 H42 119.6
C41 C42 H42 119.6
C48 C43 C44 120.8(7)
C48 C43 P5 122.1(6)
C44 C43 P5 117.0(5)
C43 C44 C45 117.1(8)
C43 C44 H44 121.4
C45 C44 H44 121.4
C46 C45 C44 120.9(9)
C46 C45 H45 119.6
C44 C45 H45 119.6
C47 C46 C45 120.8(8)
C47 C46 H46 119.6
C45 C46 H46 119.6
C46 C47 C48 120.0(8)
C46 C47 H47 120.0
C48 C47 H47 120.0
C43 C48 C47 120.4(8)
C43 C48 H48 119.8
C47 C48 H48 119.8
C50 C49 C54 119.7(8)
C50 C49 P5 122.5(7)
C54 C49 P5 117.7(6)
C49 C50 C51 120.9(10)
C49 C50 H50 119.6
C51 C50 H50 119.6
C52 C51 C50 120.1(11)
C52 C51 H51 119.9
C50 C51 H51 119.9
C51 C52 C53 119.7(10)
C51 C52 H52 120.1
C53 C52 H52 120.1
C54 C53 C52 120.6(11)
C54 C53 H53 119.7
C52 C53 H53 119.7
C53 C54 C49 118.9(10)
C53 C54 H54 120.5
C49 C54 H54 120.5
C60 C55 C56 117.4(8)
C60 C55 P6 122.8(7)
C56 C55 P6 119.7(6)
C55 C56 C57 121.2(9)
C55 C56 H56 119.4
C57 C56 H56 119.4
C58 C57 C56 119.9(10)
C58 C57 H57 120.1
C56 C57 H57 120.1
C59 C58 C57 119.8(9)
C59 C58 H58 120.1
C57 C58 H58 120.1
C58 C59 C60 120.9(10)
C58 C59 H59 119.6
C60 C59 H59 119.6
C55 C60 C59 120.8(10)
C55 C60 H60 119.6
C59 C60 H60 119.6
C62 C61 C66 119.1(10)
C62 C61 P6 123.3(8)
C66 C61 P6 117.5(8)
C61 C62 C63 121.8(13)
C61 C62 H62 119.1
C63 C62 H62 119.1
C64 C63 C62 116.2(14)
C64 C63 H63 121.9
C62 C63 H63 121.9
C63 C64 C65 123.4(14)
C63 C64 H64 118.3
C65 C64 H64 118.3
C64 C65 C66 118.3(14)
C64 C65 H65 120.9
C66 C65 H65 120.9
C61 C66 C65 120.9(12)
C61 C66 H66 119.6
C65 C66 H66 119.6
C68 C67 C72 118.4(8)
C68 C67 P6 123.9(7)
C72 C67 P6 117.5(6)
C67 C68 C69 120.1(11)
C67 C68 H68 120.0
C69 C68 H68 120.0
C70 C69 C68 120.2(12)
C70 C69 H69 119.9
C68 C69 H69 119.9
C71 C70 C69 120.7(11)
C71 C70 H70 119.6
C69 C70 H70 119.6
C72 C71 C70 118.9(12)
C72 C71 H71 120.6
C70 C71 H71 120.6
C71 C72 C67 121.8(10)
C71 C72 H72 119.1
C67 C72 H72 119.1
C1 P1 S1 108.6(2)
C1 P1 Pt4 114.4(2)
S1 P1 Pt4 128.08(9)
C1 P1 Pt1 113.0(2)
S1 P1 Pt1 114.80(8)
Pt4 P1 Pt1 73.19(5)
C1 P1 Pt2 113.0(2)
S1 P1 Pt2 56.18(6)
Pt4 P1 Pt2 124.14(6)
Pt1 P1 Pt2 62.21(4)
C7 P2 S2 107.0(3)
C7 P2 Pt2 117.6(2)
S2 P2 Pt2 126.55(10)
C7 P2 Pt1 116.2(3)
S2 P2 Pt1 112.50(9)
Pt2 P2 Pt1 73.02(5)
C7 P2 Pt3 113.8(3)
S2 P2 Pt3 54.79(6)
Pt2 P2 Pt3 121.93(7)
Pt1 P2 Pt3 61.17(4)
C13 P3 S3 108.2(3)
C13 P3 Pt3 117.0(3)
S3 P3 Pt3 129.01(10)
C13 P3 Pt1 108.3(2)
S3 P3 Pt1 115.22(9)
Pt3 P3 Pt1 72.20(5)
C13 P3 Pt4 110.9(2)
S3 P3 Pt4 55.73(6)
Pt3 P3 Pt4 121.29(7)
Pt1 P3 Pt4 61.89(4)
C31 P4 C25 106.7(3)
C31 P4 C19 102.5(3)
C25 P4 C19 103.6(3)
C31 P4 Pt2 111.5(2)
C25 P4 Pt2 115.7(3)
C19 P4 Pt2 115.6(2)
C37 P5 C43 103.9(3)
C37 P5 C49 103.9(3)
C43 P5 C49 102.4(3)
C37 P5 Pt3 113.0(2)
C43 P5 Pt3 115.3(2)
C49 P5 Pt3 116.8(2)
C61 P6 C55 105.9(4)
C61 P6 C67 103.2(4)
C55 P6 C67 101.2(3)
C61 P6 Pt4 111.9(3)
C55 P6 Pt4 115.7(3)
C67 P6 Pt4 117.5(3)
P2 Pt1 P1 119.62(6)
P2 Pt1 P3 120.70(6)
P1 Pt1 P3 119.66(6)
P2 Pt1 Pt3 70.53(4)
P1 Pt1 Pt3 159.72(4)
P3 Pt1 Pt3 52.93(4)
P2 Pt1 Pt2 52.80(4)
P1 Pt1 Pt2 68.81(4)
P3 Pt1 Pt2 162.69(4)
Pt3 Pt1 Pt2 113.497(12)
P2 Pt1 Pt4 161.72(5)
P1 Pt1 Pt4 52.32(4)
P3 Pt1 Pt4 69.41(4)
Pt3 Pt1 Pt4 112.216(12)
Pt2 Pt1 Pt4 112.681(12)
P4 Pt2 P2 108.83(6)
P4 Pt2 S1 104.59(6)
P2 Pt2 S1 145.76(6)
P4 Pt2 Pt1 158.86(4)
P2 Pt2 Pt1 54.17(4)
S1 Pt2 Pt1 91.59(4)
P4 Pt2 P1 149.42(5)
P2 Pt2 P1 101.70(5)
S1 Pt2 P1 44.94(5)
Pt1 Pt2 P1 48.98(3)
P5 Pt3 P3 114.76(6)
P5 Pt3 S2 99.67(6)
P3 Pt3 S2 145.25(6)
P5 Pt3 Pt1 163.93(5)
P3 Pt3 Pt1 54.87(4)
S2 Pt3 Pt1 90.52(4)
P5 Pt3 P2 144.01(6)
P3 Pt3 P2 101.23(5)
S2 Pt3 P2 44.52(5)
Pt1 Pt3 P2 48.31(3)
P1 Pt4 P6 110.12(6)
P1 Pt4 S3 145.98(6)
P6 Pt4 S3 103.70(6)
P1 Pt4 Pt1 54.49(4)
P6 Pt4 Pt1 160.58(5)
S3 Pt4 Pt1 91.68(4)
P1 Pt4 P3 101.69(5)
P6 Pt4 P3 148.18(6)
S3 Pt4 P3 44.52(5)
Pt1 Pt4 P3 48.70(3)
P1 S1 Pt2 78.88(7)
P2 S2 Pt3 80.69(8)
P3 S3 Pt4 79.75(7)

loop_
_geom_bond_atom_site_label_1
_geom_bond_atom_site_label_2
_geom_bond_distance
C1 C6 1.385(9)
C1 C2 1.397(10)
C1 P1 1.823(6)
C2 C3 1.371(11)
C2 H2 0.9300
C3 C4 1.374(12)
C3 H3 0.9300
C4 C5 1.346(13)
C4 H4 0.9300
C5 C6 1.404(11)
C5 H5 0.9300
C6 H6 0.9300
C7 C8 1.369(12)
C7 C12 1.376(12)
C7 P2 1.817(8)
C8 C9 1.422(15)
C8 H8 0.9300
C9 C10 1.375(19)
C9 H9 0.9300
C10 C11 1.340(17)
C10 H10 0.9300
C11 C12 1.393(13)
C11 H11 0.9300
C12 H12 0.9300
C13 C18 1.366(12)
C13 C14 1.403(12)
C13 P3 1.830(7)
C14 C15 1.365(14)
C14 H14 0.9300
C15 C16 1.356(17)
C15 H15 0.9300
C16 C17 1.355(17)
C16 H16 0.9300
C17 C18 1.390(14)
C17 H17 0.9300
C18 H18 0.9300
C19 C24 1.373(11)
C19 C20 1.385(10)
C19 P4 1.831(7)
C20 C21 1.352(11)
C20 H20 0.9300
C21 C22 1.357(14)
C21 H21 0.9300
C22 C23 1.369(15)
C22 H22 0.9300
C23 C24 1.402(12)
C23 H23 0.9300
C24 H24 0.9300
C25 C26 1.380(13)
C25 C30 1.389(13)
C25 P4 1.817(7)
C26 C27 1.377(14)
C26 H26 0.9300
C27 C28 1.368(18)
C27 H27 0.9300
C28 C29 1.315(19)
C28 H28 0.9300
C29 C30 1.400(15)
C29 H29 0.9300
C30 H30 0.9300
C31 C32 1.384(10)
C31 C36 1.404(10)
C31 P4 1.809(7)
C32 C33 1.379(11)
C32 H32 0.9300
C33 C34 1.378(13)
C33 H33 0.9300
C34 C35 1.353(12)
C34 H34 0.9300
C35 C36 1.404(10)
C35 H35 0.9300
C36 H36 0.9300
C37 C42 1.383(11)
C37 C38 1.399(10)
C37 P5 1.825(7)
C38 C39 1.371(11)
C38 H38 0.9300
C39 C40 1.355(13)
C39 H39 0.9300
C40 C41 1.375(15)
C40 H40 0.9300
C41 C42 1.384(14)
C41 H41 0.9300
C42 H42 0.9300
C43 C48 1.368(9)
C43 C44 1.391(11)
C43 P5 1.839(7)
C44 C45 1.414(11)
C44 H44 0.9300
C45 C46 1.367(13)
C45 H45 0.9300
C46 C47 1.346(13)
C46 H46 0.9300
C47 C48 1.384(11)
C47 H47 0.9300
C48 H48 0.9300
C49 C50 1.364(11)
C49 C54 1.384(12)
C49 P5 1.848(7)
C50 C51 1.379(13)
C50 H50 0.9300
C51 C52 1.350(17)
C51 H51 0.9300
C52 C53 1.385(16)
C52 H52 0.9300
C53 C54 1.382(13)
C53 H53 0.9300
C54 H54 0.9300
C55 C60 1.371(11)
C55 C56 1.378(11)
C55 P6 1.824(7)
C56 C57 1.388(12)
C56 H56 0.9300
C57 C58 1.352(13)
C57 H57 0.9300
C58 C59 1.349(15)
C58 H58 0.9300
C59 C60 1.381(14)
C59 H59 0.9300
C60 H60 0.9300
C61 C62 1.364(14)
C61 C66 1.368(13)
C61 P6 1.819(8)
C62 C63 1.404(13)
C62 H62 0.9300
C63 C64 1.364(14)
C63 H63 0.9300
C64 C65 1.365(19)
C64 H64 0.9300
C65 C66 1.375(16)
C65 H65 0.9300
C66 H66 0.9300
C67 C68 1.373(13)
C67 C72 1.399(12)
C67 P6 1.841(8)
C68 C69 1.384(14)
C68 H68 0.9300
C69 C70 1.373(18)
C69 H69 0.9300
C70 C71 1.373(18)
C70 H70 0.9300
C71 C72 1.362(12)
C71 H71 0.9300
C72 H72 0.9300
P1 S1 2.036(2)
P1 Pt4 2.2254(16)
P1 Pt1 2.2889(15)
P1 Pt2 2.8287(16)
P2 S2 2.041(2)
P2 Pt2 2.2353(16)
P2 Pt1 2.2753(16)
P2 Pt3 2.8728(16)
P3 S3 2.036(2)
P3 Pt3 2.2369(17)
P3 Pt1 2.2928(16)
P3 Pt4 2.8568(16)
P4 Pt2 2.2295(17)
P5 Pt3 2.2328(15)
P6 Pt4 2.2302(17)
Pt1 Pt3 2.6693(3)
Pt1 Pt2 2.6839(4)
Pt1 Pt4 2.6917(4)
Pt2 S1 2.3951(17)
Pt3 S2 2.3785(19)
Pt4 S3 2.3990(17)

loop_
_geom_torsion_atom_site_label_1
_geom_torsion_atom_site_label_2
_geom_torsion_atom_site_label_3
_geom_torsion_atom_site_label_4
_geom_torsion
C6 C1 C2 C3 -0.7(11)
P1 C1 C2 C3 -176.7(6)
C1 C2 C3 C4 0.1(12)
C2 C3 C4 C5 0.5(13)
C3 C4 C5 C6 -0.4(14)
C2 C1 C6 C5 0.8(11)
P1 C1 C6 C5 176.6(6)
C4 C5 C6 C1 -0.3(13)
C12 C7 C8 C9 0.3(15)
P2 C7 C8 C9 174.9(9)
C7 C8 C9 C10 1.8(19)
C8 C9 C10 C11 -3(2)
C9 C10 C11 C12 2(2)
C8 C7 C12 C11 -1.4(15)
P2 C7 C12 C11 -176.0(8)
C10 C11 C12 C7 0.5(19)
C18 C13 C14 C15 1.4(15)
P3 C13 C14 C15 175.0(8)
C13 C14 C15 C16 -0.1(17)
C14 C15 C16 C17 -0.7(19)
C15 C16 C17 C18 0(2)
C14 C13 C18 C17 -1.8(16)
P3 C13 C18 C17 -175.2(9)
C16 C17 C18 C13 1(2)
C24 C19 C20 C21 2.9(13)
P4 C19 C20 C21 177.9(7)
C19 C20 C21 C22 -1.2(15)
C20 C21 C22 C23 -1.0(18)
C21 C22 C23 C24 1.2(19)
C20 C19 C24 C23 -2.6(14)
P4 C19 C24 C23 -177.3(8)
C22 C23 C24 C19 0.6(18)
C30 C25 C26 C27 0.1(15)
P4 C25 C26 C27 -174.9(8)
C25 C26 C27 C28 -1.8(18)
C26 C27 C28 C29 3(2)
C27 C28 C29 C30 -2(2)
C26 C25 C30 C29 0.9(17)
P4 C25 C30 C29 175.7(10)
C28 C29 C30 C25 0(2)
C36 C31 C32 C33 -1.1(12)
P4 C31 C32 C33 179.7(7)
C31 C32 C33 C34 2.3(13)
C32 C33 C34 C35 -2.3(14)
C33 C34 C35 C36 1.2(14)
C34 C35 C36 C31 0.0(13)
C32 C31 C36 C35 0.0(11)
P4 C31 C36 C35 179.2(6)
C42 C37 C38 C39 1.6(12)
P5 C37 C38 C39 178.7(6)
C37 C38 C39 C40 -0.8(13)
C38 C39 C40 C41 0.6(16)
C39 C40 C41 C42 -1.2(19)
C38 C37 C42 C41 -2.2(15)
P5 C37 C42 C41 -179.2(9)
C40 C41 C42 C37 2.1(19)
C48 C43 C44 C45 1.1(13)
P5 C43 C44 C45 -175.8(8)
C43 C44 C45 C46 -0.7(16)
C44 C45 C46 C47 -0.5(18)
C45 C46 C47 C48 1.3(16)
C44 C43 C48 C47 -0.4(13)
P5 C43 C48 C47 176.4(7)
C46 C47 C48 C43 -0.9(14)
C54 C49 C50 C51 2.3(13)
P5 C49 C50 C51 178.3(7)
C49 C50 C51 C52 -2.1(16)
C50 C51 C52 C53 1.0(18)
C51 C52 C53 C54 -0.3(18)
C52 C53 C54 C49 0.5(15)
C50 C49 C54 C53 -1.5(12)
P5 C49 C54 C53 -177.7(7)
C60 C55 C56 C57 2.2(14)
P6 C55 C56 C57 178.4(8)
C55 C56 C57 C58 -0.6(16)
C56 C57 C58 C59 -0.8(18)
C57 C58 C59 C60 0(2)
C56 C55 C60 C59 -2.5(16)
P6 C55 C60 C59 -178.6(10)
C58 C59 C60 C55 1(2)
C66 C61 C62 C63 4(2)
P6 C61 C62 C63 -178.8(11)
C61 C62 C63 C64 -2(2)
C62 C63 C64 C65 -3(3)
C63 C64 C65 C66 5(3)
C62 C61 C66 C65 -1.0(18)
P6 C61 C66 C65 -178.7(10)
C64 C65 C66 C61 -3(2)
C72 C67 C68 C69 -0.4(16)
P6 C67 C68 C69 174.7(9)
C67 C68 C69 C70 1(2)
C68 C69 C70 C71 -1(2)
C69 C70 C71 C72 1(2)
C70 C71 C72 C67 -0.8(16)
C68 C67 C72 C71 0.5(14)
P6 C67 C72 C71 -174.9(8)
C6 C1 P1 S1 23.3(6)
C2 C1 P1 S1 -160.9(5)
C6 C1 P1 Pt4 -126.9(6)
C2 C1 P1 Pt4 49.0(6)
C6 C1 P1 Pt1 151.9(5)
C2 C1 P1 Pt1 -32.2(6)
C6 C1 P1 Pt2 83.6(6)
C2 C1 P1 Pt2 -100.5(5)
C8 C7 P2 S2 45.2(8)
C12 C7 P2 S2 -140.3(7)
C8 C7 P2 Pt2 -104.5(7)
C12 C7 P2 Pt2 70.1(8)
C8 C7 P2 Pt1 171.9(7)
C12 C7 P2 Pt1 -13.6(8)
C8 C7 P2 Pt3 103.6(7)
C12 C7 P2 Pt3 -81.9(7)
C18 C13 P3 S3 -26.6(9)
C14 C13 P3 S3 160.1(6)
C18 C13 P3 Pt3 177.8(7)
C14 C13 P3 Pt3 4.5(7)
C18 C13 P3 Pt1 99.0(8)
C14 C13 P3 Pt1 -74.4(7)
C18 C13 P3 Pt4 32.8(9)
C14 C13 P3 Pt4 -140.5(6)
C32 C31 P4 C25 -74.3(7)
C36 C31 P4 C25 106.6(6)
C32 C31 P4 C19 34.2(7)
C36 C31 P4 C19 -144.9(6)
C32 C31 P4 Pt2 158.5(6)
C36 C31 P4 Pt2 -20.6(6)
C26 C25 P4 C31 -163.6(7)
C30 C25 P4 C31 21.6(9)
C26 C25 P4 C19 88.7(7)
C30 C25 P4 C19 -86.1(8)
C26 C25 P4 Pt2 -38.9(8)
C30 C25 P4 Pt2 146.3(7)
C24 C19 P4 C31 -126.6(7)
C20 C19 P4 C31 58.7(7)
C24 C19 P4 C25 -15.8(8)
C20 C19 P4 C25 169.6(6)
C24 C19 P4 Pt2 111.8(7)
C20 C19 P4 Pt2 -62.8(6)
C42 C37 P5 C43 9.9(8)
C38 C37 P5 C43 -167.1(6)
C42 C37 P5 C49 -96.8(8)
C38 C37 P5 C49 86.2(6)
C42 C37 P5 Pt3 135.7(7)
C38 C37 P5 Pt3 -41.3(6)
C48 C43 P5 C37 -85.1(7)
C44 C43 P5 C37 91.8(7)
C48 C43 P5 C49 22.8(7)
C44 C43 P5 C49 -160.3(7)
C48 C43 P5 Pt3 150.7(6)
C44 C43 P5 Pt3 -32.4(7)
C50 C49 P5 C37 5.1(7)
C54 C49 P5 C37 -178.8(6)
C50 C49 P5 C43 -102.8(7)
C54 C49 P5 C43 73.3(6)
C50 C49 P5 Pt3 130.2(6)
C54 C49 P5 Pt3 -53.7(6)
C62 C61 P6 C55 -1.3(11)
C66 C61 P6 C55 176.3(8)
C62 C61 P6 C67 -107.2(10)
C66 C61 P6 C67 70.4(8)
C62 C61 P6 Pt4 125.6(9)
C66 C61 P6 Pt4 -56.8(8)
C60 C55 P6 C61 -74.6(8)
C56 C55 P6 C61 109.4(7)
C60 C55 P6 C67 32.7(9)
C56 C55 P6 C67 -143.3(7)
C60 C55 P6 Pt4 160.9(7)
C56 C55 P6 Pt4 -15.1(7)
C68 C67 P6 C61 8.7(9)
C72 C67 P6 C61 -176.2(7)
C68 C67 P6 C55 -100.8(8)
C72 C67 P6 C55 74.4(7)
C68 C67 P6 Pt4 132.3(8)
C72 C67 P6 Pt4 -52.6(7)
